data_7058649
loop_
_publ_author_name
'Koz\'a\<cek, Pavel'
'Dost\'al, Libor'
'R\%u\<zi\<cka, Ale\<s'
'C\'isa\<rov\'a, Ivana'
'\<Cerno\<sek, Zden\<ek'
'Erben, Milan'

_publ_section_title
;
 Synthesis and coordination properties of new \s2,\l3-P/N switchable
 chelators based on [1,2,3]-diazaphosphole
;
_journal_issue 34
_journal_name_full 'New Journal of Chemistry'
_journal_page_first 13388
_journal_paper_doi 10.1039/C9NJ03146D
_journal_volume 43
_journal_year 2019
_chemical_compound_source 'synthesized by the authors'
_chemical_formula_moiety 'C18 H26 N4 O4 P2 Si W'
_chemical_formula_sum 'C18 H26 N4 O4 P2 Si W'
_chemical_formula_weight 636.31
_space_group_crystal_system monoclinic
_space_group_IT_number 14
_space_group_name_Hall '-P 2ybc'
_space_group_name_H-M_alt 'P 1 21/c 1'
_symmetry_space_group_name_Hall '-P 2ybc'
_symmetry_space_group_name_H-M 'P 1 21/c 1'
_atom_sites_solution_hydrogens geom
_atom_sites_solution_primary direct
_audit_creation_method SHELXL-2018/3
_audit_update_record
;
2019-05-05 deposited with the CCDC.    2019-07-23 downloaded from the CCDC.
;
_cell_angle_alpha 90
_cell_angle_beta 93.5880(10)
_cell_angle_gamma 90
_cell_formula_units_Z 16
_cell_length_a 22.9717(10)
_cell_length_b 20.3377(9)
_cell_length_c 21.9312(9)
_cell_measurement_reflns_used 9949
_cell_measurement_temperature 150(2)
_cell_measurement_theta_max 27.5286
_cell_measurement_theta_min 2.2464
_cell_volume 10226.0(8)
_computing_cell_refinement 'SAINT V8.37A (Bruker AXS Inc., 2015)'
_computing_data_collection 'Bruker Instrument Service vV6.2.1'
_computing_data_reduction 'SAINT V8.37A (Bruker AXS Inc., 2015)'
_computing_structure_refinement 'SHELXL-2018/3 (Sheldrick, 2018)'
_computing_structure_solution 'XT, VERSION 2014/5'
_diffrn_ambient_temperature 150(2)
_diffrn_measured_fraction_theta_full 0.999
_diffrn_measured_fraction_theta_max 0.999
_diffrn_measurement_device_type 'Bruker D8 VENTURE Kappa Duo PHOTON 100 CMOS'
_diffrn_measurement_method '\f and \w scans'
_diffrn_radiation_monochromator 'Quazar Mo multilayer optic'
_diffrn_radiation_type MoK\a
_diffrn_radiation_wavelength 0.71073
_diffrn_reflns_av_R_equivalents 0.0324
_diffrn_reflns_av_unetI/netI 0.0237
_diffrn_reflns_Laue_measured_fraction_full 0.999
_diffrn_reflns_Laue_measured_fraction_max 0.999
_diffrn_reflns_limit_h_max 29
_diffrn_reflns_limit_h_min -26
_diffrn_reflns_limit_k_max 26
_diffrn_reflns_limit_k_min -26
_diffrn_reflns_limit_l_max 27
_diffrn_reflns_limit_l_min -28
_diffrn_reflns_number 131565
_diffrn_reflns_point_group_measured_fraction_full 0.999
_diffrn_reflns_point_group_measured_fraction_max 0.999
_diffrn_reflns_theta_full 25.242
_diffrn_reflns_theta_max 27.552
_diffrn_reflns_theta_min 2.112
_diffrn_source 'I\mS  micro-focus sealed tube'
_exptl_absorpt_coefficient_mu 4.719
_exptl_absorpt_correction_T_max 0.41
_exptl_absorpt_correction_T_min 0.09
_exptl_absorpt_correction_type 'Numerical Mu From Formula'
_exptl_absorpt_process_details
;
SADABS-2014/5 - Bruker AXS area detector scaling and absorption correction
;
_exptl_crystal_colour yellow
_exptl_crystal_density_diffrn 1.653
_exptl_crystal_description prism
_exptl_crystal_F_000 4992
_exptl_crystal_size_max 0.437
_exptl_crystal_size_mid 0.300
_exptl_crystal_size_min 0.226
_refine_diff_density_max 1.227
_refine_diff_density_min -1.183
_refine_diff_density_rms 0.108
_refine_ls_extinction_coef 0.000215(7)
_refine_ls_extinction_expression Fc^*^=kFc[1+0.001xFc^2^\l^3^/sin(2\q)]^-1/4^
_refine_ls_extinction_method 'SHELXL-2018/3 (Sheldrick 2018)'
_refine_ls_goodness_of_fit_ref 1.070
_refine_ls_hydrogen_treatment constr
_refine_ls_matrix_type full
_refine_ls_number_parameters 1127
_refine_ls_number_reflns 23576
_refine_ls_number_restraints 6
_refine_ls_restrained_S_all 1.081
_refine_ls_R_factor_all 0.0328
_refine_ls_R_factor_gt 0.0233
_refine_ls_shift/su_max 0.005
_refine_ls_shift/su_mean 0.000
_refine_ls_structure_factor_coef Fsqd
_refine_ls_weighting_details 'w=1/[\s^2^(Fo^2^)+(0.0182P)^2^+11.9338P] where P=(Fo^2^+2Fc^2^)/3'
_refine_ls_weighting_scheme calc
_refine_ls_wR_factor_gt 0.0505
_refine_ls_wR_factor_ref 0.0544
_reflns_Friedel_coverage 0.000
_reflns_number_gt 19672
_reflns_number_total 23576
_reflns_threshold_expression 'I > 2\s(I)'
_cod_data_source_file c9nj03146d1.cif
_cod_data_source_block mo_me160616w1_vinklarek
_cod_depositor_comments 'Adding full bibliography for 7058649--7058656.cif.'
_cod_database_code 7058649
_shelx_shelxl_version_number 2018/3
_shelx_space_group_comment
;
The symmetry employed for this shelxl refinement is uniquely defined
by the following loop, which should always be used as a source of
symmetry information in preference to the above space-group names.
They are only intended as comments.
;
_shelx_estimated_absorpt_t_min 0.232
_shelx_estimated_absorpt_t_max 0.415

loop_
_space_group_symop_operation_xyz
'x, y, z'
'-x, y+1/2, -z+1/2'
'-x, -y, -z'
'x, -y-1/2, z-1/2'

loop_
_atom_site_label
_atom_site_type_symbol
_atom_site_fract_x
_atom_site_fract_y
_atom_site_fract_z
_atom_site_U_iso_or_equiv
_atom_site_adp_type
_atom_site_occupancy
_atom_site_site_symmetry_order
_atom_site_calc_flag
_atom_site_refinement_flags_posn
_atom_site_refinement_flags_adp
_atom_site_refinement_flags_occupancy
_atom_site_disorder_assembly
_atom_site_disorder_group
W1 W 0.65582(2) 0.23926(2) 0.32059(2) 0.01751(3) Uani 1 1 d . . . . .
P11 P 0.69343(3) 0.31150(3) 0.24500(3) 0.01820(13) Uani 1 1 d . . . . .
P12 P 0.62280(3) 0.16674(3) 0.23866(3) 0.01748(12) Uani 1 1 d . . . . .
Si1 Si 0.66549(3) 0.23594(3) 0.11858(3) 0.01505(13) Uani 1 1 d . . . . .
N11 N 0.71609(9) 0.34891(10) 0.13722(9) 0.0212(4) Uani 1 1 d . . . . .
N12 N 0.68943(9) 0.29951(10) 0.16934(9) 0.0182(4) Uani 1 1 d . . . . .
N13 N 0.60486(9) 0.12898(10) 0.12773(9) 0.0209(4) Uani 1 1 d . . . . .
N14 N 0.62974(9) 0.17825(10) 0.16424(9) 0.0177(4) Uani 1 1 d . . . . .
C12 C 0.72980(11) 0.38267(12) 0.23793(12) 0.0219(5) Uani 1 1 d . . . . .
H12 H 0.742746 0.410676 0.270691 0.026 Uiso 1 1 calc R U . . .
C13 C 0.73802(11) 0.39414(12) 0.17538(11) 0.0200(5) Uani 1 1 d . . . . .
C14 C 0.58105(10) 0.08413(12) 0.16198(11) 0.0186(5) Uani 1 1 d . . . . .
C15 C 0.58654(11) 0.09536(12) 0.22550(11) 0.0202(5) Uani 1 1 d . . . . .
H15 H 0.572223 0.067421 0.255886 0.024 Uiso 1 1 calc R U . . .
C16 C 0.76854(12) 0.45384(13) 0.15049(12) 0.0274(6) Uani 1 1 d . . . . .
C17 C 0.82486(15) 0.46643(19) 0.18843(19) 0.0570(11) Uani 1 1 d . . . . .
H17A H 0.850948 0.428622 0.185272 0.086 Uiso 1 1 calc R U . . .
H17B H 0.816309 0.472907 0.231239 0.086 Uiso 1 1 calc R U . . .
H17C H 0.843738 0.505905 0.173321 0.086 Uiso 1 1 calc R U . . .
C18 C 0.72986(16) 0.51371(17) 0.1578(2) 0.0730(15) Uani 1 1 d . . . . .
H18A H 0.750828 0.553419 0.146519 0.110 Uiso 1 1 calc R U . . .
H18B H 0.719620 0.517106 0.200388 0.110 Uiso 1 1 calc R U . . .
H18C H 0.694207 0.509146 0.131162 0.110 Uiso 1 1 calc R U . . .
C19 C 0.7814(2) 0.4435(2) 0.08500(18) 0.0834(14) Uani 1 1 d . U . . .
H19A H 0.802402 0.481814 0.070367 0.125 Uiso 1 1 calc R U . . .
H19B H 0.744781 0.437937 0.060210 0.125 Uiso 1 1 calc R U . . .
H19C H 0.805561 0.404115 0.081625 0.125 Uiso 1 1 calc R U . . .
C110 C 0.55008(11) 0.02644(12) 0.12955(12) 0.0229(5) Uani 1 1 d . . . . .
C111 C 0.59387(13) -0.00977(15) 0.09174(15) 0.0379(7) Uani 1 1 d . . . . .
H11A H 0.626124 -0.026281 0.118864 0.057 Uiso 1 1 calc R U . . .
H11B H 0.609100 0.020548 0.061873 0.057 Uiso 1 1 calc R U . . .
H11C H 0.574401 -0.046747 0.070298 0.057 Uiso 1 1 calc R U . . .
C112 C 0.50028(13) 0.05243(15) 0.08637(14) 0.0339(7) Uani 1 1 d . . . . .
H11D H 0.481563 0.015610 0.063977 0.051 Uiso 1 1 calc R U . . .
H11E H 0.515926 0.083429 0.057347 0.051 Uiso 1 1 calc R U . . .
H11F H 0.471524 0.074859 0.110177 0.051 Uiso 1 1 calc R U . . .
C113 C 0.52557(15) -0.02065(14) 0.17549(14) 0.0379(7) Uani 1 1 d . . . . .
H11G H 0.557541 -0.038294 0.202322 0.057 Uiso 1 1 calc R U . . .
H11H H 0.505306 -0.056857 0.153658 0.057 Uiso 1 1 calc R U . . .
H11I H 0.498099 0.002920 0.200038 0.057 Uiso 1 1 calc R U . . .
C114 C 0.72980(11) 0.19674(14) 0.08879(13) 0.0276(6) Uani 1 1 d . . . . .
H11J H 0.751783 0.229360 0.066690 0.041 Uiso 1 1 calc R U . . .
H11K H 0.717333 0.161025 0.060956 0.041 Uiso 1 1 calc R U . . .
H11L H 0.754650 0.178911 0.122797 0.041 Uiso 1 1 calc R U . . .
C115 C 0.61300(13) 0.26827(14) 0.06003(13) 0.0315(6) Uani 1 1 d . . . . .
H11M H 0.578476 0.284538 0.079377 0.047 Uiso 1 1 calc R U . . .
H11N H 0.601483 0.233241 0.031051 0.047 Uiso 1 1 calc R U . . .
H11O H 0.630888 0.304378 0.038268 0.047 Uiso 1 1 calc R U . . .
C116 C 0.73408(12) 0.19151(13) 0.32488(12) 0.0248(6) Uani 1 1 d . . . . .
C117 C 0.62357(13) 0.17719(13) 0.38136(12) 0.0277(6) Uani 1 1 d . . . . .
C118 C 0.68339(13) 0.29789(13) 0.39038(12) 0.0281(6) Uani 1 1 d . . . . .
C119 C 0.57838(12) 0.28916(13) 0.31111(11) 0.0244(5) Uani 1 1 d . . . . .
O11 O 0.77810(9) 0.16530(11) 0.32567(10) 0.0408(5) Uani 1 1 d . . . . .
O12 O 0.60537(11) 0.14218(11) 0.41617(10) 0.0447(6) Uani 1 1 d . . . . .
O13 O 0.69877(11) 0.32985(10) 0.43089(9) 0.0447(6) Uani 1 1 d . . . . .
O14 O 0.53546(9) 0.31717(11) 0.30470(9) 0.0378(5) Uani 1 1 d . . . . .
W2 W 0.41672(2) 0.25671(2) 0.43083(2) 0.01806(3) Uani 1 1 d . . . . .
P21 P 0.45635(3) 0.18757(3) 0.51208(3) 0.01863(13) Uani 1 1 d . . . . .
P22 P 0.37691(3) 0.32592(3) 0.50729(3) 0.01833(13) Uani 1 1 d . . . . .
Si2 Si 0.41465(3) 0.25465(3) 0.63373(3) 0.01621(13) Uani 1 1 d . . . . .
N21 N 0.47500(9) 0.14814(10) 0.62246(9) 0.0208(4) Uani 1 1 d . . . . .
N22 N 0.44787(9) 0.19653(10) 0.58663(9) 0.0186(4) Uani 1 1 d . . . . .
N23 N 0.35757(9) 0.36360(10) 0.61576(9) 0.0210(4) Uani 1 1 d . . . . .
N24 N 0.38408(9) 0.31507(10) 0.58289(9) 0.0176(4) Uani 1 1 d . . . . .
C22 C 0.49637(11) 0.11904(12) 0.52431(11) 0.0216(5) Uani 1 1 d . . . . .
H22 H 0.512894 0.093376 0.493590 0.026 Uiso 1 1 calc R U . . .
C23 C 0.50141(10) 0.10584(12) 0.58750(11) 0.0190(5) Uani 1 1 d . . . . .
C24 C 0.33290(10) 0.40770(12) 0.57783(11) 0.0186(5) Uani 1 1 d . . . . .
C25 C 0.33864(11) 0.39570(12) 0.51523(11) 0.0206(5) Uani 1 1 d . . . . .
H25 H 0.323367 0.422669 0.482675 0.025 Uiso 1 1 calc R U . . .
C26 C 0.53190(11) 0.04723(13) 0.61823(12) 0.0234(5) Uani 1 1 d . . . . .
C27 C 0.57323(13) 0.01462(14) 0.57515(14) 0.0328(7) Uani 1 1 d . . . . .
H27A H 0.550948 -0.000401 0.538190 0.049 Uiso 1 1 calc R U . . .
H27B H 0.592429 -0.023064 0.595705 0.049 Uiso 1 1 calc R U . . .
H27C H 0.602756 0.046476 0.563984 0.049 Uiso 1 1 calc R U . . .
C28 C 0.48484(14) -0.00190(14) 0.63438(16) 0.0385(7) Uani 1 1 d . . . . .
H28A H 0.459445 0.018371 0.663355 0.058 Uiso 1 1 calc R U . . .
H28B H 0.503328 -0.041114 0.652918 0.058 Uiso 1 1 calc R U . . .
H28C H 0.461584 -0.014413 0.597197 0.058 Uiso 1 1 calc R U . . .
C29 C 0.56689(14) 0.06909(15) 0.67654(14) 0.0376(7) Uani 1 1 d . . . . .
H29A H 0.597768 0.099473 0.665872 0.056 Uiso 1 1 calc R U . . .
H29B H 0.584386 0.030531 0.697268 0.056 Uiso 1 1 calc R U . . .
H29C H 0.540884 0.091242 0.703739 0.056 Uiso 1 1 calc R U . . .
C210 C 0.30304(11) 0.46645(13) 0.60524(12) 0.0235(5) Uani 1 1 d . . . . .
C211 C 0.26918(14) 0.50596(15) 0.55534(14) 0.0380(7) Uani 1 1 d . . . . .
H21A H 0.296270 0.522727 0.526249 0.057 Uiso 1 1 calc R U . . .
H21B H 0.249420 0.542920 0.573925 0.057 Uiso 1 1 calc R U . . .
H21C H 0.240168 0.477529 0.533899 0.057 Uiso 1 1 calc R U . . .
C212 C 0.34914(13) 0.51065(15) 0.63720(16) 0.0395(8) Uani 1 1 d . . . . .
H21D H 0.370470 0.485897 0.669789 0.059 Uiso 1 1 calc R U . . .
H21E H 0.330150 0.548735 0.654801 0.059 Uiso 1 1 calc R U . . .
H21F H 0.376413 0.525701 0.607540 0.059 Uiso 1 1 calc R U . . .
C213 C 0.26003(14) 0.44181(15) 0.65102(14) 0.0368(7) Uani 1 1 d . . . . .
H21G H 0.231220 0.412759 0.630058 0.055 Uiso 1 1 calc R U . . .
H21H H 0.240077 0.479431 0.668272 0.055 Uiso 1 1 calc R U . . .
H21I H 0.281356 0.417532 0.683922 0.055 Uiso 1 1 calc R U . . .
C214 C 0.35530(13) 0.21492(14) 0.67171(14) 0.0338(7) Uani 1 1 d . . . . .
H21J H 0.326555 0.197658 0.640889 0.051 Uiso 1 1 calc R U . . .
H21K H 0.336537 0.247096 0.697346 0.051 Uiso 1 1 calc R U . . .
H21L H 0.371023 0.178730 0.697243 0.051 Uiso 1 1 calc R U . . .
C215 C 0.47139(13) 0.29182(14) 0.68457(13) 0.0320(6) Uani 1 1 d . . . . .
H21M H 0.485746 0.259374 0.714940 0.048 Uiso 1 1 calc R U . . .
H21N H 0.455235 0.329678 0.705398 0.048 Uiso 1 1 calc R U . . .
H21O H 0.503657 0.306371 0.660664 0.048 Uiso 1 1 calc R U . . .
C216 C 0.49084(12) 0.31295(14) 0.43734(12) 0.0258(6) Uani 1 1 d . . . . .
C217 C 0.38183(12) 0.31309(13) 0.36247(12) 0.0265(6) Uani 1 1 d . . . . .
C218 C 0.45184(13) 0.19849(14) 0.36880(12) 0.0302(6) Uani 1 1 d . . . . .
C219 C 0.34291(13) 0.20029(14) 0.42941(12) 0.0289(6) Uani 1 1 d . . . . .
O21 O 0.53181(9) 0.34443(11) 0.44209(10) 0.0409(5) Uani 1 1 d . . . . .
O22 O 0.36174(10) 0.34395(11) 0.32318(9) 0.0423(5) Uani 1 1 d . . . . .
O23 O 0.47203(12) 0.16556(11) 0.33370(10) 0.0513(7) Uani 1 1 d . . . . .
O24 O 0.30219(10) 0.16829(12) 0.43028(10) 0.0448(6) Uani 1 1 d . . . . .
W3 W 0.18674(2) 0.24324(2) 0.29743(2) 0.01887(3) Uani 1 1 d . . . . .
P31 P 0.21036(3) 0.32112(3) 0.21943(3) 0.01951(13) Uani 1 1 d . . . . .
P32 P 0.14365(3) 0.17496(3) 0.21653(3) 0.02008(13) Uani 1 1 d . . . . .
Si3 Si 0.16162(3) 0.25589(3) 0.09358(3) 0.02105(15) Uani 1 1 d . . . . .
N31 N 0.21668(10) 0.36605(11) 0.11082(10) 0.0261(5) Uani 1 1 d . . . . .
N32 N 0.19467(9) 0.31483(10) 0.14415(9) 0.0217(4) Uani 1 1 d . . . . .
N33 N 0.11219(9) 0.14287(11) 0.10635(10) 0.0242(5) Uani 1 1 d . . . . .
N34 N 0.13929(9) 0.19195(11) 0.14176(9) 0.0224(5) Uani 1 1 d . . . . .
C32 C 0.24649(11) 0.39237(12) 0.21065(12) 0.0227(5) Uani 1 1 d . . . . .
H32 H 0.264754 0.417808 0.242757 0.027 Uiso 1 1 calc R U . . .
C33 C 0.24522(11) 0.40808(13) 0.14790(12) 0.0234(5) Uani 1 1 d . . . . .
C34 C 0.09614(11) 0.09427(12) 0.14137(12) 0.0221(5) Uani 1 1 d . . . . .
C35 C 0.10965(11) 0.10210(13) 0.20473(12) 0.0238(5) Uani 1 1 d . . . . .
H35 H 0.101022 0.071424 0.235557 0.029 Uiso 1 1 calc R U . . .
C36 C 0.27336(13) 0.46776(14) 0.11977(14) 0.0314(6) Uani 1 1 d . . . . .
C37 C 0.31028(16) 0.50565(16) 0.16817(16) 0.0465(9) Uani 1 1 d . . . . .
H37A H 0.285263 0.521966 0.199453 0.070 Uiso 1 1 calc R U . . .
H37B H 0.329156 0.542864 0.149005 0.070 Uiso 1 1 calc R U . . .
H37C H 0.340135 0.476455 0.187146 0.070 Uiso 1 1 calc R U . . .
C38 C 0.22535(15) 0.51275(16) 0.09235(17) 0.0467(8) Uani 1 1 d . . . . .
H38A H 0.201583 0.488697 0.061100 0.070 Uiso 1 1 calc R U . . .
H38B H 0.243013 0.551112 0.073757 0.070 Uiso 1 1 calc R U . . .
H38C H 0.200652 0.527310 0.124612 0.070 Uiso 1 1 calc R U . . .
C39 C 0.31245(17) 0.44506(17) 0.06938(17) 0.0514(9) Uani 1 1 d . . . . .
H39A H 0.342997 0.415906 0.087061 0.077 Uiso 1 1 calc R U . . .
H39B H 0.330438 0.483461 0.051197 0.077 Uiso 1 1 calc R U . . .
H39C H 0.288814 0.421353 0.037783 0.077 Uiso 1 1 calc R U . . .
C310 C 0.06420(12) 0.03615(13) 0.11093(13) 0.0275(6) Uani 1 1 d . . . . .
C311 C 0.0489(3) -0.0175(3) 0.1585(3) 0.0503(14) Uani 0.609(4) 1 d . . P A 1
H31A H 0.030053 -0.054915 0.137048 0.075 Uiso 0.609(4) 1 calc R U P A 1
H31B H 0.022286 0.001102 0.187138 0.075 Uiso 0.609(4) 1 calc R U P A 1
H31C H 0.084690 -0.032362 0.180941 0.075 Uiso 0.609(4) 1 calc R U P A 1
C312 C 0.0993(3) 0.0065(3) 0.0631(3) 0.0460(15) Uani 0.609(4) 1 d . . P A 1
H31D H 0.106942 0.039837 0.032333 0.069 Uiso 0.609(4) 1 calc R U P A 1
H31E H 0.077645 -0.030158 0.043586 0.069 Uiso 0.609(4) 1 calc R U P A 1
H31F H 0.136391 -0.009622 0.081942 0.069 Uiso 0.609(4) 1 calc R U P A 1
C313 C 0.0045(2) 0.0608(3) 0.0820(3) 0.0420(13) Uani 0.609(4) 1 d . . P A 1
H31G H 0.011211 0.092632 0.049598 0.063 Uiso 0.609(4) 1 calc R U P A 1
H31H H -0.017540 0.081846 0.113450 0.063 Uiso 0.609(4) 1 calc R U P A 1
H31I H -0.017755 0.023393 0.064585 0.063 Uiso 0.609(4) 1 calc R U P A 1
C31A C 0.0911(5) -0.0260(4) 0.1393(4) 0.0503(14) Uani 0.391(4) 1 d . . P A 2
H31J H 0.080448 -0.029842 0.181693 0.075 Uiso 0.391(4) 1 calc R U P A 2
H31K H 0.133672 -0.023859 0.138298 0.075 Uiso 0.391(4) 1 calc R U P A 2
H31L H 0.076565 -0.064463 0.116036 0.075 Uiso 0.391(4) 1 calc R U P A 2
C31B C 0.0781(4) 0.0365(5) 0.0406(5) 0.0460(15) Uani 0.391(4) 1 d . . P A 2
H31M H 0.061101 -0.002763 0.020552 0.069 Uiso 0.391(4) 1 calc R U P A 2
H31N H 0.120392 0.036418 0.037191 0.069 Uiso 0.391(4) 1 calc R U P A 2
H31O H 0.061208 0.075924 0.020876 0.069 Uiso 0.391(4) 1 calc R U P A 2
C31C C 0.0024(4) 0.0424(5) 0.1175(5) 0.0420(13) Uani 0.391(4) 1 d . . P A 2
H31P H -0.004987 0.045677 0.160924 0.063 Uiso 0.391(4) 1 calc R U P A 2
H31Q H -0.017775 0.003700 0.099831 0.063 Uiso 0.391(4) 1 calc R U P A 2
H31R H -0.012197 0.082016 0.096168 0.063 Uiso 0.391(4) 1 calc R U P A 2
C314 C 0.21686(14) 0.22449(16) 0.04404(14) 0.0386(7) Uani 1 1 d . . . . .
H31S H 0.229334 0.259948 0.017559 0.058 Uiso 1 1 calc R U . . .
H31T H 0.200194 0.188528 0.018841 0.058 Uiso 1 1 calc R U . . .
H31U H 0.250525 0.208229 0.069284 0.058 Uiso 1 1 calc R U . . .
C315 C 0.09678(14) 0.29143(15) 0.05334(15) 0.0403(8) Uani 1 1 d . . . . .
H31V H 0.069685 0.306521 0.083162 0.060 Uiso 1 1 calc R U . . .
H31W H 0.077661 0.258039 0.026818 0.060 Uiso 1 1 calc R U . . .
H31Z H 0.108311 0.328734 0.028511 0.060 Uiso 1 1 calc R U . . .
C316 C 0.26471(12) 0.19632(13) 0.28968(12) 0.0261(6) Uani 1 1 d . . . . .
C317 C 0.16593(13) 0.17792(14) 0.36119(13) 0.0335(7) Uani 1 1 d . . . . .
C318 C 0.22518(11) 0.30066(13) 0.36308(12) 0.0248(6) Uani 1 1 d . . . . .
C319 C 0.10906(12) 0.29015(14) 0.30733(13) 0.0298(6) Uani 1 1 d . . . . .
O31 O 0.30836(9) 0.17053(11) 0.28604(10) 0.0382(5) Uani 1 1 d . . . . .
O32 O 0.15451(12) 0.14094(12) 0.39818(11) 0.0536(6) Uani 1 1 d . . . . .
O33 O 0.24723(10) 0.33275(10) 0.40005(9) 0.0381(5) Uani 1 1 d . . . . .
O34 O 0.06597(10) 0.31643(13) 0.31347(11) 0.0522(6) Uani 1 1 d . . . . .
W4 W -0.11233(2) 0.25730(2) 0.45781(2) 0.02217(3) Uani 1 1 d . . . . .
P41 P -0.07061(3) 0.18258(3) 0.53408(3) 0.02445(14) Uani 1 1 d . . . . .
P42 P -0.12868(3) 0.33254(3) 0.54034(3) 0.01907(13) Uani 1 1 d . . . . .
Si4 Si -0.08326(3) 0.25486(3) 0.66171(3) 0.01948(14) Uani 1 1 d . . . . .
N41 N -0.04015(10) 0.13954(11) 0.64129(11) 0.0301(5) Uani 1 1 d . . . . .
N42 N -0.06530(9) 0.19258(10) 0.60974(10) 0.0240(5) Uani 1 1 d . . . . .
N43 N -0.12948(9) 0.36954(10) 0.65203(10) 0.0235(5) Uani 1 1 d . . . . .
N44 N -0.11381(9) 0.31828(10) 0.61494(9) 0.0193(4) Uani 1 1 d . . . . .
C42 C -0.04060(13) 0.10717(14) 0.53995(14) 0.0343(7) Uani 1 1 d . . . . .
H42 H -0.033931 0.078706 0.506761 0.041 Uiso 1 1 calc R U . . .
C43 C -0.02695(13) 0.09312(14) 0.60225(14) 0.0329(7) Uani 1 1 d . . . . .
C44 C -0.15568(11) 0.40747(12) 0.55475(12) 0.0225(5) Uani 1 1 d . . . . .
H44 H -0.170850 0.437759 0.524846 0.027 Uiso 1 1 calc R U . . .
C45 C -0.15214(11) 0.41799(12) 0.61842(12) 0.0237(5) Uani 1 1 d . . . . .
C46 C 0.00171(15) 0.02990(16) 0.62580(17) 0.0452(8) Uani 1 1 d . . . . .
C47 C 0.06357(15) 0.02656(18) 0.6044(2) 0.0627(12) Uani 1 1 d . . . . .
H47A H 0.062234 0.029863 0.559710 0.094 Uiso 1 1 calc R U . . .
H47B H 0.081534 -0.015308 0.617215 0.094 Uiso 1 1 calc R U . . .
H47C H 0.086673 0.062994 0.622369 0.094 Uiso 1 1 calc R U . . .
C48 C -0.03315(16) -0.02942(16) 0.6001(2) 0.0566(10) Uani 1 1 d . . . . .
H48A H -0.072807 -0.027861 0.614154 0.085 Uiso 1 1 calc R U . . .
H48B H -0.014033 -0.070139 0.614467 0.085 Uiso 1 1 calc R U . . .
H48C H -0.034873 -0.028110 0.555386 0.085 Uiso 1 1 calc R U . . .
C49 C 0.00159(19) 0.0260(2) 0.69524(19) 0.0641(11) Uani 1 1 d . . . . .
H49A H 0.026427 0.060904 0.713504 0.096 Uiso 1 1 calc R U . . .
H49B H 0.016595 -0.016895 0.709114 0.096 Uiso 1 1 calc R U . . .
H49C H -0.038337 0.031597 0.707729 0.096 Uiso 1 1 calc R U . . .
C410 C -0.17361(13) 0.47895(14) 0.65074(14) 0.0342(7) Uani 1 1 d . . . . .
C411 C -0.23885(13) 0.48591(17) 0.63766(16) 0.0456(9) Uani 1 1 d . . . . .
H41A H -0.247836 0.486577 0.593390 0.068 Uiso 1 1 calc R U . . .
H41B H -0.252155 0.526986 0.655558 0.068 Uiso 1 1 calc R U . . .
H41C H -0.258779 0.448655 0.655578 0.068 Uiso 1 1 calc R U . . .
C412 C -0.14391(19) 0.53936(17) 0.6252(3) 0.0829(16) Uani 1 1 d . . . . .
H41D H -0.153377 0.542267 0.581108 0.124 Uiso 1 1 calc R U . . .
H41E H -0.101569 0.535539 0.633007 0.124 Uiso 1 1 calc R U . . .
H41F H -0.157736 0.579017 0.645185 0.124 Uiso 1 1 calc R U . . .
C413 C -0.1589(2) 0.4734(2) 0.71930(18) 0.0804(16) Uani 1 1 d . . . . .
H41G H -0.170953 0.513690 0.739545 0.121 Uiso 1 1 calc R U . . .
H41H H -0.116739 0.467296 0.726920 0.121 Uiso 1 1 calc R U . . .
H41I H -0.179493 0.435683 0.735517 0.121 Uiso 1 1 calc R U . . .
C414 C -0.01599(13) 0.28456(16) 0.70150(15) 0.0384(7) Uani 1 1 d . . . . .
H41J H 0.011808 0.297285 0.671487 0.058 Uiso 1 1 calc R U . . .
H41K H 0.000994 0.249584 0.727700 0.058 Uiso 1 1 calc R U . . .
H41L H -0.024717 0.322737 0.726623 0.058 Uiso 1 1 calc R U . . .
C415 C -0.13853(14) 0.22539(15) 0.71174(14) 0.0348(7) Uani 1 1 d . . . . .
H41M H -0.150140 0.261398 0.738081 0.052 Uiso 1 1 calc R U . . .
H41N H -0.122379 0.189265 0.737082 0.052 Uiso 1 1 calc R U . . .
H41O H -0.172657 0.209727 0.686859 0.052 Uiso 1 1 calc R U . . .
C416 C -0.03371(13) 0.30190(16) 0.44719(13) 0.0348(7) Uani 1 1 d . . . . .
C417 C -0.15205(13) 0.31836(15) 0.39640(13) 0.0317(6) Uani 1 1 d . . . . .
C418 C -0.09414(14) 0.19393(16) 0.39102(14) 0.0366(7) Uani 1 1 d . . . . .
C419 C -0.19094(13) 0.21208(14) 0.46648(12) 0.0272(6) Uani 1 1 d . . . . .
O41 O 0.00978(10) 0.32683(14) 0.44029(12) 0.0563(7) Uani 1 1 d . . . . .
O42 O -0.17580(11) 0.35212(12) 0.36155(10) 0.0510(6) Uani 1 1 d . . . . .
O43 O -0.08317(12) 0.15828(13) 0.35311(11) 0.0566(7) Uani 1 1 d . . . . .
O44 O -0.23474(9) 0.18621(10) 0.47022(10) 0.0378(5) Uani 1 1 d . . . . .

loop_
_atom_site_aniso_label
_atom_site_aniso_U_11
_atom_site_aniso_U_22
_atom_site_aniso_U_33
_atom_site_aniso_U_23
_atom_site_aniso_U_13
_atom_site_aniso_U_12
W1 0.02260(5) 0.01818(5) 0.01165(5) -0.00065(4) 0.00016(4) -0.00250(4)
P11 0.0219(3) 0.0184(3) 0.0143(3) -0.0016(2) 0.0007(2) -0.0027(2)
P12 0.0205(3) 0.0178(3) 0.0140(3) -0.0003(2) -0.0005(2) -0.0027(2)
Si1 0.0164(3) 0.0161(3) 0.0126(3) -0.0005(2) 0.0004(2) -0.0010(2)
N11 0.0272(11) 0.0188(10) 0.0179(10) 0.0013(8) 0.0025(9) -0.0062(9)
N12 0.0225(10) 0.0176(10) 0.0146(10) 0.0003(8) 0.0023(8) -0.0059(8)
N13 0.0253(11) 0.0196(11) 0.0177(10) -0.0046(8) 0.0018(9) -0.0062(9)
N14 0.0218(10) 0.0178(10) 0.0135(9) -0.0028(8) 0.0001(8) -0.0053(8)
C12 0.0250(13) 0.0199(12) 0.0205(12) -0.0030(10) -0.0016(10) -0.0038(10)
C13 0.0212(12) 0.0187(12) 0.0200(12) 0.0003(10) 0.0014(10) -0.0014(10)
C14 0.0185(12) 0.0172(12) 0.0201(12) -0.0024(9) 0.0008(10) 0.0007(9)
C15 0.0223(12) 0.0170(12) 0.0213(12) 0.0009(10) 0.0022(10) -0.0016(10)
C16 0.0335(15) 0.0223(14) 0.0263(14) 0.0014(11) 0.0023(12) -0.0107(11)
C17 0.0344(18) 0.060(2) 0.075(3) 0.023(2) -0.0053(18) -0.0245(17)
C18 0.043(2) 0.0300(19) 0.146(5) 0.034(2) 0.005(2) -0.0006(16)
C19 0.129(3) 0.074(2) 0.051(2) -0.0043(18) 0.031(2) -0.065(2)
C110 0.0267(13) 0.0185(12) 0.0237(13) -0.0034(10) 0.0036(11) -0.0056(10)
C111 0.0357(16) 0.0279(15) 0.0511(19) -0.0181(14) 0.0107(15) -0.0054(13)
C112 0.0316(15) 0.0321(16) 0.0366(16) -0.0053(13) -0.0092(13) -0.0075(12)
C113 0.0503(19) 0.0273(15) 0.0363(17) -0.0021(13) 0.0042(15) -0.0184(14)
C114 0.0250(13) 0.0293(14) 0.0293(14) -0.0018(11) 0.0088(11) 0.0004(11)
C115 0.0382(16) 0.0276(15) 0.0268(14) 0.0034(12) -0.0139(13) -0.0009(12)
C116 0.0284(14) 0.0259(14) 0.0192(13) -0.0015(10) -0.0044(11) -0.0040(11)
C117 0.0390(16) 0.0247(14) 0.0198(13) -0.0036(11) 0.0040(12) -0.0041(12)
C118 0.0386(16) 0.0244(14) 0.0212(13) 0.0001(11) 0.0007(12) -0.0015(12)
C119 0.0300(14) 0.0256(14) 0.0178(12) -0.0020(10) 0.0040(11) -0.0021(11)
O11 0.0326(12) 0.0456(13) 0.0431(13) -0.0025(10) -0.0051(10) 0.0087(10)
O12 0.0685(16) 0.0372(12) 0.0298(11) 0.0058(10) 0.0145(11) -0.0150(11)
O13 0.0753(17) 0.0328(12) 0.0246(11) -0.0095(9) -0.0077(11) -0.0086(11)
O14 0.0358(12) 0.0447(13) 0.0334(11) -0.0003(9) 0.0062(9) 0.0116(10)
W2 0.02445(5) 0.01895(5) 0.01066(5) -0.00019(3) 0.00017(4) 0.00131(4)
P21 0.0235(3) 0.0189(3) 0.0132(3) -0.0005(2) -0.0004(2) 0.0016(2)
P22 0.0218(3) 0.0195(3) 0.0137(3) 0.0009(2) 0.0010(2) 0.0017(2)
Si2 0.0192(3) 0.0180(3) 0.0114(3) 0.0007(2) 0.0007(3) -0.0001(3)
N21 0.0244(11) 0.0192(11) 0.0184(10) 0.0046(8) -0.0007(9) 0.0030(9)
N22 0.0239(11) 0.0204(10) 0.0112(9) 0.0032(8) -0.0009(8) 0.0046(8)
N23 0.0242(11) 0.0216(11) 0.0174(10) -0.0031(8) 0.0027(9) 0.0035(9)
N24 0.0208(10) 0.0187(10) 0.0135(9) -0.0004(8) 0.0016(8) 0.0031(8)
C22 0.0253(13) 0.0187(12) 0.0208(12) -0.0026(10) 0.0017(10) 0.0006(10)
C23 0.0189(12) 0.0165(12) 0.0214(12) 0.0009(10) 0.0005(10) -0.0017(9)
C24 0.0168(11) 0.0185(12) 0.0205(12) 0.0006(10) 0.0015(10) -0.0016(9)
C25 0.0216(12) 0.0207(12) 0.0196(12) 0.0041(10) 0.0020(10) 0.0026(10)
C26 0.0259(13) 0.0187(13) 0.0253(13) 0.0023(10) -0.0013(11) 0.0021(10)
C27 0.0314(15) 0.0292(15) 0.0376(16) -0.0017(13) -0.0011(13) 0.0103(12)
C28 0.0377(17) 0.0229(15) 0.055(2) 0.0111(14) 0.0072(15) 0.0022(12)
C29 0.0462(18) 0.0329(16) 0.0318(16) 0.0017(13) -0.0137(14) 0.0104(14)
C210 0.0202(12) 0.0218(13) 0.0288(14) -0.0025(11) 0.0031(11) 0.0035(10)
C211 0.0420(18) 0.0323(16) 0.0393(17) 0.0012(13) 0.0001(14) 0.0172(14)
C212 0.0315(16) 0.0322(16) 0.055(2) -0.0194(15) 0.0014(15) 0.0017(13)
C213 0.0393(17) 0.0315(16) 0.0420(18) -0.0002(13) 0.0199(14) 0.0063(13)
C214 0.0341(15) 0.0306(15) 0.0385(16) 0.0069(13) 0.0178(13) 0.0004(12)
C215 0.0400(16) 0.0287(15) 0.0254(14) -0.0035(12) -0.0133(13) 0.0021(13)
C216 0.0291(14) 0.0300(14) 0.0186(13) 0.0035(11) 0.0034(11) 0.0019(12)
C217 0.0339(15) 0.0251(14) 0.0201(13) -0.0013(11) -0.0026(12) -0.0009(11)
C218 0.0469(17) 0.0247(14) 0.0194(13) 0.0063(11) 0.0052(12) 0.0065(12)
C219 0.0354(16) 0.0312(15) 0.0194(13) 0.0049(11) -0.0044(12) -0.0021(13)
O21 0.0366(12) 0.0503(14) 0.0358(12) 0.0015(10) 0.0029(10) -0.0137(11)
O22 0.0585(14) 0.0417(13) 0.0250(11) 0.0101(10) -0.0103(10) 0.0030(11)
O23 0.0916(19) 0.0354(12) 0.0287(11) -0.0025(10) 0.0186(12) 0.0215(12)
O24 0.0430(13) 0.0510(14) 0.0389(13) 0.0079(11) -0.0097(10) -0.0194(11)
W3 0.02099(5) 0.02062(5) 0.01479(5) -0.00307(4) -0.00043(4) -0.00156(4)
P31 0.0213(3) 0.0202(3) 0.0170(3) -0.0035(2) 0.0011(3) -0.0011(3)
P32 0.0209(3) 0.0204(3) 0.0186(3) -0.0033(2) -0.0014(3) -0.0013(3)
Si3 0.0226(3) 0.0233(4) 0.0169(3) -0.0030(3) -0.0018(3) -0.0009(3)
N31 0.0281(12) 0.0257(12) 0.0245(11) 0.0023(9) 0.0010(10) -0.0062(9)
N32 0.0222(11) 0.0230(11) 0.0195(10) -0.0008(9) -0.0001(9) -0.0031(9)
N33 0.0254(11) 0.0239(11) 0.0228(11) -0.0076(9) -0.0036(9) -0.0026(9)
N34 0.0233(11) 0.0245(11) 0.0190(10) -0.0060(9) -0.0020(9) -0.0037(9)
C32 0.0239(13) 0.0200(13) 0.0246(13) -0.0068(10) 0.0041(11) -0.0018(10)
C33 0.0220(13) 0.0222(13) 0.0263(13) -0.0021(10) 0.0033(11) 0.0000(10)
C34 0.0190(12) 0.0203(13) 0.0262(13) -0.0057(10) -0.0034(10) 0.0036(10)
C35 0.0214(13) 0.0233(13) 0.0263(14) -0.0004(11) -0.0025(11) -0.0011(10)
C36 0.0368(16) 0.0252(14) 0.0328(15) 0.0014(12) 0.0059(13) -0.0077(12)
C37 0.052(2) 0.0381(18) 0.049(2) 0.0018(15) 0.0006(17) -0.0241(16)
C38 0.051(2) 0.0330(17) 0.055(2) 0.0139(15) 0.0001(17) -0.0072(15)
C39 0.064(2) 0.0402(19) 0.054(2) -0.0013(16) 0.0310(19) -0.0135(17)
C310 0.0262(14) 0.0230(14) 0.0324(15) -0.0067(11) -0.0048(12) -0.0020(11)
C311 0.071(4) 0.030(2) 0.047(3) -0.001(2) -0.014(3) -0.020(3)
C312 0.040(3) 0.041(4) 0.058(4) -0.029(3) 0.011(3) -0.009(2)
C313 0.027(2) 0.035(3) 0.062(4) -0.011(3) -0.011(3) -0.003(2)
C31A 0.071(4) 0.030(2) 0.047(3) -0.001(2) -0.014(3) -0.020(3)
C31B 0.040(3) 0.041(4) 0.058(4) -0.029(3) 0.011(3) -0.009(2)
C31C 0.027(2) 0.035(3) 0.062(4) -0.011(3) -0.011(3) -0.003(2)
C314 0.0448(18) 0.0390(17) 0.0342(16) -0.0094(14) 0.0194(14) -0.0005(14)
C315 0.0409(17) 0.0340(17) 0.0431(18) 0.0038(14) -0.0194(15) -0.0025(14)
C316 0.0329(15) 0.0262(14) 0.0187(13) -0.0028(10) -0.0019(11) -0.0021(12)
C317 0.0401(17) 0.0308(16) 0.0294(15) -0.0036(13) 0.0017(13) -0.0050(13)
C318 0.0263(13) 0.0252(14) 0.0228(13) 0.0012(11) -0.0010(11) 0.0004(11)
C319 0.0279(14) 0.0360(16) 0.0253(14) -0.0122(12) 0.0008(12) -0.0037(12)
O31 0.0327(11) 0.0442(13) 0.0376(12) -0.0024(10) -0.0001(9) 0.0124(10)
O32 0.0725(17) 0.0466(14) 0.0424(14) 0.0141(11) 0.0103(13) -0.0130(13)
O33 0.0468(13) 0.0370(12) 0.0286(11) -0.0117(9) -0.0126(10) -0.0032(10)
O34 0.0320(12) 0.0666(17) 0.0583(16) -0.0245(13) 0.0042(11) 0.0110(11)
W4 0.02318(6) 0.02619(6) 0.01695(5) -0.00250(4) -0.00016(4) 0.00536(4)
P41 0.0252(3) 0.0235(3) 0.0244(3) -0.0029(3) -0.0004(3) 0.0072(3)
P42 0.0185(3) 0.0193(3) 0.0193(3) 0.0003(2) 0.0008(3) 0.0020(2)
Si4 0.0189(3) 0.0203(3) 0.0190(3) 0.0008(3) -0.0015(3) 0.0006(3)
N41 0.0299(12) 0.0270(12) 0.0331(13) 0.0072(10) -0.0006(10) 0.0108(10)
N42 0.0258(11) 0.0218(11) 0.0240(11) 0.0026(9) -0.0015(9) 0.0073(9)
N43 0.0220(11) 0.0231(11) 0.0251(11) -0.0079(9) -0.0007(9) 0.0035(9)
N44 0.0185(10) 0.0203(10) 0.0189(10) -0.0015(8) -0.0004(8) 0.0036(8)
C42 0.0359(16) 0.0289(15) 0.0382(17) -0.0065(13) 0.0024(13) 0.0125(13)
C43 0.0293(15) 0.0269(15) 0.0429(17) 0.0043(13) 0.0045(13) 0.0094(12)
C44 0.0197(12) 0.0187(12) 0.0292(14) 0.0027(10) 0.0021(11) 0.0015(10)
C45 0.0180(12) 0.0212(13) 0.0316(14) -0.0052(11) -0.0013(11) 0.0015(10)
C46 0.0418(18) 0.0336(17) 0.061(2) 0.0110(16) 0.0066(17) 0.0196(15)
C47 0.0344(18) 0.039(2) 0.115(4) 0.018(2) 0.008(2) 0.0157(16)
C48 0.049(2) 0.0289(17) 0.094(3) 0.0138(19) 0.023(2) 0.0132(15)
C49 0.072(3) 0.052(2) 0.068(3) 0.021(2) -0.005(2) 0.027(2)
C410 0.0293(15) 0.0286(15) 0.0437(18) -0.0143(13) -0.0049(13) 0.0103(12)
C411 0.0305(16) 0.050(2) 0.055(2) -0.0222(17) -0.0037(15) 0.0151(15)
C412 0.066(3) 0.0245(18) 0.161(5) -0.026(2) 0.033(3) -0.0025(18)
C413 0.103(4) 0.082(3) 0.052(2) -0.043(2) -0.031(2) 0.062(3)
C414 0.0333(16) 0.0345(17) 0.0449(18) 0.0038(14) -0.0167(14) -0.0013(13)
C415 0.0411(17) 0.0302(15) 0.0342(16) 0.0022(13) 0.0122(14) -0.0037(13)
C416 0.0344(16) 0.0447(18) 0.0256(15) 0.0004(13) 0.0035(13) 0.0072(14)
C417 0.0321(15) 0.0349(16) 0.0275(15) -0.0017(13) -0.0021(12) 0.0043(13)
C418 0.0410(17) 0.0406(18) 0.0279(15) -0.0037(13) -0.0017(13) 0.0116(14)
C419 0.0328(15) 0.0272(14) 0.0207(13) -0.0026(11) -0.0046(11) 0.0065(12)
O41 0.0366(13) 0.0800(19) 0.0534(16) 0.0063(14) 0.0121(12) -0.0119(13)
O42 0.0569(15) 0.0572(15) 0.0373(13) 0.0136(12) -0.0107(12) 0.0111(13)
O43 0.0684(17) 0.0644(17) 0.0366(13) -0.0228(12) 0.0006(12) 0.0227(14)
O44 0.0383(12) 0.0398(12) 0.0348(12) -0.0012(9) -0.0030(10) -0.0073(10)

loop_
_atom_type_symbol
_atom_type_description
_atom_type_scat_dispersion_real
_atom_type_scat_dispersion_imag
_atom_type_scat_source
C C 0.0033 0.0016 'International Tables Vol C Tables 4.2.6.8 and 6.1.1.4'
H H 0.0000 0.0000 'International Tables Vol C Tables 4.2.6.8 and 6.1.1.4'
N N 0.0061 0.0033 'International Tables Vol C Tables 4.2.6.8 and 6.1.1.4'
O O 0.0106 0.0060 'International Tables Vol C Tables 4.2.6.8 and 6.1.1.4'
Si Si 0.0817 0.0704 'International Tables Vol C Tables 4.2.6.8 and 6.1.1.4'
P P 0.1023 0.0942 'International Tables Vol C Tables 4.2.6.8 and 6.1.1.4'
W W -0.8490 6.8722 'International Tables Vol C Tables 4.2.6.8 and 6.1.1.4'

loop_
_geom_angle_atom_site_label_1
_geom_angle_atom_site_label_2
_geom_angle_atom_site_label_3
_geom_angle
C117 W1 C118 88.82(11)
C117 W1 C116 91.76(11)
C118 W1 C116 90.72(11)
C117 W1 C119 91.42(11)
C118 W1 C119 90.78(11)
C116 W1 C119 176.51(10)
C117 W1 P12 89.89(8)
C118 W1 P12 178.59(8)
C116 W1 P12 88.76(7)
C119 W1 P12 89.81(7)
C117 W1 P11 178.17(8)
C118 W1 P11 93.01(8)
C116 W1 P11 88.23(8)
C119 W1 P11 88.55(7)
P12 W1 P11 88.28(2)
N12 P11 C12 91.76(11)
N12 P11 W1 126.30(7)
C12 P11 W1 141.94(9)
N14 P12 C15 91.71(11)
N14 P12 W1 126.82(7)
C15 P12 W1 141.44(9)
N12 Si1 N14 105.31(9)
N12 Si1 C115 110.13(12)
N14 Si1 C115 109.01(12)
N12 Si1 C114 108.41(12)
N14 Si1 C114 108.95(11)
C115 Si1 C114 114.62(14)
C13 N11 N12 110.14(19)
N11 N12 P11 113.46(15)
N11 N12 Si1 109.77(15)
P11 N12 Si1 136.48(12)
C14 N13 N14 109.98(19)
N13 N14 P12 113.80(15)
N13 N14 Si1 109.93(15)
P12 N14 Si1 136.12(12)
C13 C12 P11 109.15(18)
C13 C12 H12 125.4
P11 C12 H12 125.4
N11 C13 C12 115.5(2)
N11 C13 C16 119.6(2)
C12 C13 C16 124.9(2)
N13 C14 C15 115.8(2)
N13 C14 C110 117.6(2)
C15 C14 C110 126.6(2)
C14 C15 P12 108.70(18)
C14 C15 H15 125.6
P12 C15 H15 125.6
C19 C16 C17 109.7(3)
C19 C16 C13 110.8(2)
C17 C16 C13 109.6(2)
C19 C16 C18 111.4(3)
C17 C16 C18 106.9(3)
C13 C16 C18 108.4(2)
C16 C17 H17A 109.5
C16 C17 H17B 109.5
H17A C17 H17B 109.5
C16 C17 H17C 109.5
H17A C17 H17C 109.5
H17B C17 H17C 109.5
C16 C18 H18A 109.5
C16 C18 H18B 109.5
H18A C18 H18B 109.5
C16 C18 H18C 109.5
H18A C18 H18C 109.5
H18B C18 H18C 109.5
C16 C19 H19A 109.5
C16 C19 H19B 109.5
H19A C19 H19B 109.5
C16 C19 H19C 109.5
H19A C19 H19C 109.5
H19B C19 H19C 109.5
C113 C110 C14 110.9(2)
C113 C110 C111 109.8(2)
C14 C110 C111 108.6(2)
C113 C110 C112 109.4(2)
C14 C110 C112 109.3(2)
C111 C110 C112 108.7(2)
C110 C111 H11A 109.5
C110 C111 H11B 109.5
H11A C111 H11B 109.5
C110 C111 H11C 109.5
H11A C111 H11C 109.5
H11B C111 H11C 109.5
C110 C112 H11D 109.5
C110 C112 H11E 109.5
H11D C112 H11E 109.5
C110 C112 H11F 109.5
H11D C112 H11F 109.5
H11E C112 H11F 109.5
C110 C113 H11G 109.5
C110 C113 H11H 109.5
H11G C113 H11H 109.5
C110 C113 H11I 109.5
H11G C113 H11I 109.5
H11H C113 H11I 109.5
Si1 C114 H11J 109.5
Si1 C114 H11K 109.5
H11J C114 H11K 109.5
Si1 C114 H11L 109.5
H11J C114 H11L 109.5
H11K C114 H11L 109.5
Si1 C115 H11M 109.5
Si1 C115 H11N 109.5
H11M C115 H11N 109.5
Si1 C115 H11O 109.5
H11M C115 H11O 109.5
H11N C115 H11O 109.5
O11 C116 W1 178.1(2)
O12 C117 W1 179.6(3)
O13 C118 W1 178.3(2)
O14 C119 W1 178.7(2)
C218 W2 C217 89.40(11)
C218 W2 C219 91.53(12)
C217 W2 C219 90.98(11)
C218 W2 C216 90.52(12)
C217 W2 C216 91.40(11)
C219 W2 C216 176.87(10)
C218 W2 P21 90.45(8)
C217 W2 P21 178.57(8)
C219 W2 P21 87.60(8)
C216 W2 P21 90.02(7)
C218 W2 P22 178.37(9)
C217 W2 P22 91.98(8)
C219 W2 P22 89.30(8)
C216 W2 P22 88.59(8)
P21 W2 P22 88.19(2)
N22 P21 C22 91.74(11)
N22 P21 W2 126.91(7)
C22 P21 W2 141.33(9)
N24 P22 C25 91.63(11)
N24 P22 W2 126.48(7)
C25 P22 W2 141.86(9)
N22 Si2 N24 105.27(9)
N22 Si2 C215 108.36(12)
N24 Si2 C215 109.67(12)
N22 Si2 C214 109.32(12)
N24 Si2 C214 108.36(12)
C215 Si2 C214 115.39(15)
C23 N21 N22 109.86(19)
N21 N22 P21 113.77(15)
N21 N22 Si2 109.77(15)
P21 N22 Si2 136.41(12)
C24 N23 N24 109.87(19)
N23 N24 P22 113.77(15)
N23 N24 Si2 109.62(15)
P22 N24 Si2 136.53(12)
C23 C22 P21 108.98(18)
C23 C22 H22 125.5
P21 C22 H22 125.5
N21 C23 C22 115.7(2)
N21 C23 C26 117.9(2)
C22 C23 C26 126.4(2)
N23 C24 C25 115.6(2)
N23 C24 C210 118.0(2)
C25 C24 C210 126.4(2)
C24 C25 P22 109.16(18)
C24 C25 H25 125.4
P22 C25 H25 125.4
C23 C26 C28 107.6(2)
C23 C26 C27 110.6(2)
C28 C26 C27 109.5(2)
C23 C26 C29 110.2(2)
C28 C26 C29 109.7(2)
C27 C26 C29 109.1(2)
C26 C27 H27A 109.5
C26 C27 H27B 109.5
H27A C27 H27B 109.5
C26 C27 H27C 109.5
H27A C27 H27C 109.5
H27B C27 H27C 109.5
C26 C28 H28A 109.5
C26 C28 H28B 109.5
H28A C28 H28B 109.5
C26 C28 H28C 109.5
H28A C28 H28C 109.5
H28B C28 H28C 109.5
C26 C29 H29A 109.5
C26 C29 H29B 109.5
H29A C29 H29B 109.5
C26 C29 H29C 109.5
H29A C29 H29C 109.5
H29B C29 H29C 109.5
C24 C210 C212 109.1(2)
C24 C210 C211 110.6(2)
C212 C210 C211 109.0(2)
C24 C210 C213 109.1(2)
C212 C210 C213 110.4(2)
C211 C210 C213 108.6(2)
C210 C211 H21A 109.5
C210 C211 H21B 109.5
H21A C211 H21B 109.5
C210 C211 H21C 109.5
H21A C211 H21C 109.5
H21B C211 H21C 109.5
C210 C212 H21D 109.5
C210 C212 H21E 109.5
H21D C212 H21E 109.5
C210 C212 H21F 109.5
H21D C212 H21F 109.5
H21E C212 H21F 109.5
C210 C213 H21G 109.5
C210 C213 H21H 109.5
H21G C213 H21H 109.5
C210 C213 H21I 109.5
H21G C213 H21I 109.5
H21H C213 H21I 109.5
Si2 C214 H21J 109.5
Si2 C214 H21K 109.5
H21J C214 H21K 109.5
Si2 C214 H21L 109.5
H21J C214 H21L 109.5
H21K C214 H21L 109.5
Si2 C215 H21M 109.5
Si2 C215 H21N 109.5
H21M C215 H21N 109.5
Si2 C215 H21O 109.5
H21M C215 H21O 109.5
H21N C215 H21O 109.5
O21 C216 W2 178.7(2)
O22 C217 W2 178.7(3)
O23 C218 W2 179.7(3)
O24 C219 W2 178.1(2)
C317 W3 C318 89.92(11)
C317 W3 C316 89.84(12)
C318 W3 C316 89.02(10)
C317 W3 C319 89.27(12)
C318 W3 C319 90.00(11)
C316 W3 C319 178.68(11)
C317 W3 P32 91.53(8)
C318 W3 P32 177.93(8)
C316 W3 P32 89.52(7)
C319 W3 P32 91.48(8)
C317 W3 P31 178.95(9)
C318 W3 P31 91.04(8)
C316 W3 P31 90.60(8)
C319 W3 P31 90.31(9)
P32 W3 P31 87.52(2)
N32 P31 C32 91.73(12)
N32 P31 W3 127.18(8)
C32 P31 W3 141.01(10)
N34 P32 C35 91.85(12)
N34 P32 W3 126.72(8)
C35 P32 W3 141.42(10)
N32 Si3 N34 104.61(10)
N32 Si3 C315 109.78(13)
N34 Si3 C315 108.66(13)
N32 Si3 C314 108.72(13)
N34 Si3 C314 109.52(13)
C315 Si3 C314 115.05(16)
C33 N31 N32 110.1(2)
N31 N32 P31 113.56(16)
N31 N32 Si3 109.56(16)
P31 N32 Si3 136.65(13)
C34 N33 N34 110.2(2)
N33 N34 P32 113.40(17)
N33 N34 Si3 109.31(16)
P32 N34 Si3 137.26(13)
C33 C32 P31 109.00(19)
C33 C32 H32 125.5
P31 C32 H32 125.5
N31 C33 C32 115.6(2)
N31 C33 C36 118.1(2)
C32 C33 C36 126.3(2)
N33 C34 C35 115.8(2)
N33 C34 C310 118.1(2)
C35 C34 C310 126.0(2)
C34 C35 P32 108.7(2)
C34 C35 H35 125.6
P32 C35 H35 125.6
C33 C36 C37 110.6(2)
C33 C36 C38 108.8(2)
C37 C36 C38 109.1(3)
C33 C36 C39 109.5(2)
C37 C36 C39 109.1(3)
C38 C36 C39 109.7(3)
C36 C37 H37A 109.5
C36 C37 H37B 109.5
H37A C37 H37B 109.5
C36 C37 H37C 109.5
H37A C37 H37C 109.5
H37B C37 H37C 109.5
C36 C38 H38A 109.5
C36 C38 H38B 109.5
H38A C38 H38B 109.5
C36 C38 H38C 109.5
H38A C38 H38C 109.5
H38B C38 H38C 109.5
C36 C39 H39A 109.5
C36 C39 H39B 109.5
H39A C39 H39B 109.5
C36 C39 H39C 109.5
H39A C39 H39C 109.5
H39B C39 H39C 109.5
C31C C310 C34 109.8(4)
C312 C310 C34 110.8(3)
C31C C310 C31A 114.2(6)
C34 C310 C31A 107.1(4)
C312 C310 C313 110.1(4)
C34 C310 C313 108.5(3)
C312 C310 C311 109.9(4)
C34 C310 C311 111.8(3)
C313 C310 C311 105.5(4)
C31C C310 C31B 110.7(6)
C34 C310 C31B 107.5(4)
C31A C310 C31B 107.3(6)
C310 C311 H31A 109.5
C310 C311 H31B 109.5
H31A C311 H31B 109.5
C310 C311 H31C 109.5
H31A C311 H31C 109.5
H31B C311 H31C 109.5
C310 C312 H31D 109.5
C310 C312 H31E 109.5
H31D C312 H31E 109.5
C310 C312 H31F 109.5
H31D C312 H31F 109.5
H31E C312 H31F 109.5
C310 C313 H31G 109.5
C310 C313 H31H 109.5
H31G C313 H31H 109.5
C310 C313 H31I 109.5
H31G C313 H31I 109.5
H31H C313 H31I 109.5
C310 C31A H31J 109.5
C310 C31A H31K 109.5
H31J C31A H31K 109.5
C310 C31A H31L 109.5
H31J C31A H31L 109.5
H31K C31A H31L 109.5
C310 C31B H31M 109.5
C310 C31B H31N 109.5
H31M C31B H31N 109.5
C310 C31B H31O 109.5
H31M C31B H31O 109.5
H31N C31B H31O 109.5
C310 C31C H31P 109.5
C310 C31C H31Q 109.5
H31P C31C H31Q 109.5
C310 C31C H31R 109.5
H31P C31C H31R 109.5
H31Q C31C H31R 109.5
Si3 C314 H31S 109.5
Si3 C314 H31T 109.5
H31S C314 H31T 109.5
Si3 C314 H31U 109.5
H31S C314 H31U 109.5
H31T C314 H31U 109.5
Si3 C315 H31V 109.5
Si3 C315 H31W 109.5
H31V C315 H31W 109.5
Si3 C315 H31Z 109.5
H31V C315 H31Z 109.5
H31W C315 H31Z 109.5
O31 C316 W3 179.1(3)
O32 C317 W3 179.1(3)
O33 C318 W3 179.5(3)
O34 C319 W3 179.3(3)
C417 W4 C418 90.82(12)
C417 W4 C419 88.49(11)
C418 W4 C419 90.26(12)
C417 W4 C416 90.96(12)
C418 W4 C416 88.64(13)
C419 W4 C416 178.76(11)
C417 W4 P41 176.34(9)
C418 W4 P41 90.55(9)
C419 W4 P41 88.11(8)
C416 W4 P41 92.47(9)
C417 W4 P42 91.45(8)
C418 W4 P42 176.82(9)
C419 W4 P42 92.03(8)
C416 W4 P42 89.10(8)
P41 W4 P42 87.31(2)
N42 P41 C42 91.77(13)
N42 P41 W4 127.85(8)
C42 P41 W4 140.33(11)
N44 P42 C44 91.63(12)
N44 P42 W4 126.14(8)
C44 P42 W4 142.21(10)
N44 Si4 N42 104.41(10)
N44 Si4 C414 109.21(12)
N42 Si4 C414 108.63(13)
N44 Si4 C415 108.79(13)
N42 Si4 C415 110.50(13)
C414 Si4 C415 114.78(15)
C43 N41 N42 109.7(2)
N41 N42 P41 113.77(17)
N41 N42 Si4 109.99(17)
P41 N42 Si4 136.24(13)
C45 N43 N44 110.0(2)
N43 N44 P42 113.51(16)
N43 N44 Si4 108.50(15)
P42 N44 Si4 137.98(13)
C43 C42 P41 108.9(2)
C43 C42 H42 125.6
P41 C42 H42 125.6
N41 C43 C42 115.9(2)
N41 C43 C46 119.7(3)
C42 C43 C46 124.4(3)
C45 C44 P42 108.92(19)
C45 C44 H44 125.5
P42 C44 H44 125.5
N43 C45 C44 115.9(2)
N43 C45 C410 118.4(2)
C44 C45 C410 125.7(2)
C43 C46 C49 110.8(3)
C43 C46 C47 108.9(3)
C49 C46 C47 111.4(3)
C43 C46 C48 109.6(3)
C49 C46 C48 107.0(3)
C47 C46 C48 109.1(3)
C46 C47 H47A 109.5
C46 C47 H47B 109.5
H47A C47 H47B 109.5
C46 C47 H47C 109.5
H47A C47 H47C 109.5
H47B C47 H47C 109.5
C46 C48 H48A 109.5
C46 C48 H48B 109.5
H48A C48 H48B 109.5
C46 C48 H48C 109.5
H48A C48 H48C 109.5
H48B C48 H48C 109.5
C46 C49 H49A 109.5
C46 C49 H49B 109.5
H49A C49 H49B 109.5
C46 C49 H49C 109.5
H49A C49 H49C 109.5
H49B C49 H49C 109.5
C411 C410 C413 110.5(3)
C411 C410 C45 109.4(2)
C413 C410 C45 109.9(3)
C411 C410 C412 108.3(3)
C413 C410 C412 110.1(4)
C45 C410 C412 108.6(3)
C410 C411 H41A 109.5
C410 C411 H41B 109.5
H41A C411 H41B 109.5
C410 C411 H41C 109.5
H41A C411 H41C 109.5
H41B C411 H41C 109.5
C410 C412 H41D 109.5
C410 C412 H41E 109.5
H41D C412 H41E 109.5
C410 C412 H41F 109.5
H41D C412 H41F 109.5
H41E C412 H41F 109.5
C410 C413 H41G 109.5
C410 C413 H41H 109.5
H41G C413 H41H 109.5
C410 C413 H41I 109.5
H41G C413 H41I 109.5
H41H C413 H41I 109.5
Si4 C414 H41J 109.5
Si4 C414 H41K 109.5
H41J C414 H41K 109.5
Si4 C414 H41L 109.5
H41J C414 H41L 109.5
H41K C414 H41L 109.5
Si4 C415 H41M 109.5
Si4 C415 H41N 109.5
H41M C415 H41N 109.5
Si4 C415 H41O 109.5
H41M C415 H41O 109.5
H41N C415 H41O 109.5
O41 C416 W4 178.9(3)
O42 C417 W4 178.3(3)
O43 C418 W4 179.2(3)
O44 C419 W4 178.6(2)

loop_
_geom_bond_atom_site_label_1
_geom_bond_atom_site_label_2
_geom_bond_distance
W1 C117 2.010(3)
W1 C118 2.011(3)
W1 C116 2.040(3)
W1 C119 2.047(3)
W1 P12 2.4103(6)
W1 P11 2.4151(6)
P11 N12 1.674(2)
P11 C12 1.683(3)
P12 N14 1.666(2)
P12 C15 1.689(2)
Si1 N12 1.771(2)
Si1 N14 1.777(2)
Si1 C115 1.828(3)
Si1 C114 1.835(3)
N11 C13 1.322(3)
N11 N12 1.391(3)
N13 C14 1.322(3)
N13 N14 1.384(3)
C12 C13 1.416(3)
C12 H12 0.9500
C13 C16 1.520(3)
C14 C15 1.410(3)
C14 C110 1.525(3)
C15 H15 0.9500
C16 C19 1.499(5)
C16 C17 1.516(4)
C16 C18 1.522(5)
C17 H17A 0.9800
C17 H17B 0.9800
C17 H17C 0.9800
C18 H18A 0.9800
C18 H18B 0.9800
C18 H18C 0.9800
C19 H19A 0.9800
C19 H19B 0.9800
C19 H19C 0.9800
C110 C113 1.523(4)
C110 C111 1.532(4)
C110 C112 1.533(4)
C111 H11A 0.9800
C111 H11B 0.9800
C111 H11C 0.9800
C112 H11D 0.9800
C112 H11E 0.9800
C112 H11F 0.9800
C113 H11G 0.9800
C113 H11H 0.9800
C113 H11I 0.9800
C114 H11J 0.9800
C114 H11K 0.9800
C114 H11L 0.9800
C115 H11M 0.9800
C115 H11N 0.9800
C115 H11O 0.9800
C116 O11 1.142(3)
C117 O12 1.142(3)
C118 O13 1.139(3)
C119 O14 1.140(3)
W2 C218 2.010(3)
W2 C217 2.013(3)
W2 C219 2.046(3)
W2 C216 2.049(3)
W2 P21 2.4037(6)
W2 P22 2.4129(6)
P21 N22 1.668(2)
P21 C22 1.682(3)
P22 N24 1.671(2)
P22 C25 1.684(2)
Si2 N22 1.774(2)
Si2 N24 1.774(2)
Si2 C215 1.825(3)
Si2 C214 1.830(3)
N21 C23 1.325(3)
N21 N22 1.383(3)
N23 C24 1.326(3)
N23 N24 1.385(3)
C22 C23 1.409(3)
C22 H22 0.9500
C23 C26 1.519(3)
C24 C25 1.409(3)
C24 C210 1.520(3)
C25 H25 0.9500
C26 C28 1.530(4)
C26 C27 1.532(4)
C26 C29 1.533(4)
C27 H27A 0.9800
C27 H27B 0.9800
C27 H27C 0.9800
C28 H28A 0.9800
C28 H28B 0.9800
C28 H28C 0.9800
C29 H29A 0.9800
C29 H29B 0.9800
C29 H29C 0.9800
C210 C212 1.526(4)
C210 C211 1.530(4)
C210 C213 1.536(4)
C211 H21A 0.9800
C211 H21B 0.9800
C211 H21C 0.9800
C212 H21D 0.9800
C212 H21E 0.9800
C212 H21F 0.9800
C213 H21G 0.9800
C213 H21H 0.9800
C213 H21I 0.9800
C214 H21J 0.9800
C214 H21K 0.9800
C214 H21L 0.9800
C215 H21M 0.9800
C215 H21N 0.9800
C215 H21O 0.9800
C216 O21 1.138(3)
C217 O22 1.140(3)
C218 O23 1.141(3)
C219 O24 1.141(3)
W3 C317 2.008(3)
W3 C318 2.014(3)
W3 C316 2.046(3)
W3 C319 2.047(3)
W3 P32 2.4159(6)
W3 P31 2.4179(7)
P31 N32 1.673(2)
P31 C32 1.687(3)
P32 N34 1.673(2)
P32 C35 1.687(3)
Si3 N32 1.771(2)
Si3 N34 1.772(2)
Si3 C315 1.832(3)
Si3 C314 1.836(3)
N31 C33 1.325(3)
N31 N32 1.386(3)
N33 C34 1.318(3)
N33 N34 1.388(3)
C32 C33 1.411(4)
C32 H32 0.9500
C33 C36 1.524(4)
C34 C35 1.414(4)
C34 C310 1.523(4)
C35 H35 0.9500
C36 C37 1.526(4)
C36 C38 1.527(4)
C36 C39 1.538(4)
C37 H37A 0.9800
C37 H37B 0.9800
C37 H37C 0.9800
C38 H38A 0.9800
C38 H38B 0.9800
C38 H38C 0.9800
C39 H39A 0.9800
C39 H39B 0.9800
C39 H39C 0.9800
C310 C31C 1.443(10)
C310 C312 1.490(6)
C310 C31A 1.523(10)
C310 C313 1.558(6)
C310 C311 1.564(6)
C310 C31B 1.594(11)
C311 H31A 0.9800
C311 H31B 0.9800
C311 H31C 0.9800
C312 H31D 0.9800
C312 H31E 0.9800
C312 H31F 0.9800
C313 H31G 0.9800
C313 H31H 0.9800
C313 H31I 0.9800
C31A H31J 0.9800
C31A H31K 0.9800
C31A H31L 0.9800
C31B H31M 0.9800
C31B H31N 0.9800
C31B H31O 0.9800
C31C H31P 0.9800
C31C H31Q 0.9800
C31C H31R 0.9800
C314 H31S 0.9800
C314 H31T 0.9800
C314 H31U 0.9800
C315 H31V 0.9800
C315 H31W 0.9800
C315 H31Z 0.9800
C316 O31 1.139(3)
C317 O32 1.148(4)
C318 O33 1.135(3)
C319 O34 1.140(3)
W4 C417 2.009(3)
W4 C418 2.014(3)
W4 C419 2.046(3)
W4 C416 2.047(3)
W4 P41 2.4136(7)
W4 P42 2.4175(6)
P41 N42 1.669(2)
P41 C42 1.683(3)
P42 N44 1.676(2)
P42 C44 1.683(3)
Si4 N44 1.766(2)
Si4 N42 1.770(2)
Si4 C414 1.829(3)
Si4 C415 1.830(3)
N41 C43 1.322(4)
N41 N42 1.388(3)
N43 C45 1.318(3)
N43 N44 1.384(3)
C42 C43 1.412(4)
C42 H42 0.9500
C43 C46 1.520(4)
C44 C45 1.410(4)
C44 H44 0.9500
C45 C410 1.525(4)
C46 C49 1.525(5)
C46 C47 1.526(5)
C46 C48 1.535(5)
C47 H47A 0.9800
C47 H47B 0.9800
C47 H47C 0.9800
C48 H48A 0.9800
C48 H48B 0.9800
C48 H48C 0.9800
C49 H49A 0.9800
C49 H49B 0.9800
C49 H49C 0.9800
C410 C411 1.515(4)
C410 C413 1.525(5)
C410 C412 1.528(5)
C411 H41A 0.9800
C411 H41B 0.9800
C411 H41C 0.9800
C412 H41D 0.9800
C412 H41E 0.9800
C412 H41F 0.9800
C413 H41G 0.9800
C413 H41H 0.9800
C413 H41I 0.9800
C414 H41J 0.9800
C414 H41K 0.9800
C414 H41L 0.9800
C415 H41M 0.9800
C415 H41N 0.9800
C415 H41O 0.9800
C416 O41 1.139(4)
C417 O42 1.141(3)
C418 O43 1.143(4)
C419 O44 1.143(3)
